data_2220907
loop_
_publ_author_name
'Huang, Guang-Dong'
'Zou, Jian-Wei'
'Zhao, Wen-Na'
'Zhao, Shu-Min'

_publ_section_title (<i>E</i>)-(2,4-Dichlorophenyl)[2-hydroxy-6-(methoxyimino)cyclohex-1-enyl]methanone
_journal_coeditor_code SI2144
_journal_issue 2
_journal_name_full 'Acta Crystallographica Section E'
_journal_page_first o355
_journal_paper_doi 10.1107/S1600536809001883
_journal_volume 65
_journal_year 2009
_chemical_formula_iupac 'C14 H13 Cl2 N O3'
_chemical_formula_moiety 'C14 H13 Cl2 N O3'
_chemical_formula_sum 'C14 H13 Cl2 N O3'
_chemical_formula_weight 314.15
_chemical_name_systematic
;
(<i>E</i>)-(2,4-Dichlorophenyl)[2-hydroxy-6-(methoxyimino)cyclohex-1-
enyl]methanone
;
_space_group_IT_number 2
_symmetry_cell_setting triclinic
_symmetry_space_group_name_Hall '-P 1'
_symmetry_space_group_name_H-M 'P -1'
_atom_sites_solution_hydrogens geom
_atom_sites_solution_primary direct
_atom_sites_solution_secondary difmap
_audit_creation_method SHELXL-97
_cell_angle_alpha 68.38(3)
_cell_angle_beta 74.50(3)
_cell_angle_gamma 62.32(3)
_cell_formula_units_Z 2
_cell_length_a 8.4096(17)
_cell_length_b 8.9944(18)
_cell_length_c 11.740(2)
_cell_measurement_reflns_used 3247
_cell_measurement_temperature 298(2)
_cell_measurement_theta_max 27.47
_cell_measurement_theta_min 3.15
_cell_volume 726.1(3)
_computing_cell_refinement 'SAINT (Bruker, 2003)'
_computing_data_collection 'SMART (Bruker, 2003)'
_computing_data_reduction 'SAINT (Bruker, 2003)'
_computing_molecular_graphics 'SHELXTL (Sheldrick, 2008)'
_computing_publication_material 'SHELXL97 (Sheldrick, 2008)'
_computing_structure_refinement 'SHELXL97 (Sheldrick, 2008)'
_computing_structure_solution 'SHELXS97 (Sheldrick, 2008)'
_diffrn_ambient_temperature 298(2)
_diffrn_detector_area_resol_mean 8.40
_diffrn_measured_fraction_theta_full 0.976
_diffrn_measured_fraction_theta_max 0.976
_diffrn_measurement_device_type 'Bruker APEXII CCD'
_diffrn_measurement_method \w
_diffrn_radiation_monochromator graphite
_diffrn_radiation_source 'fine-focus sealed tube'
_diffrn_radiation_type MoK\a
_diffrn_radiation_wavelength 0.71073
_diffrn_reflns_av_R_equivalents 0.0206
_diffrn_reflns_av_sigmaI/netI 0.0292
_diffrn_reflns_limit_h_max 9
_diffrn_reflns_limit_h_min -10
_diffrn_reflns_limit_k_max 10
_diffrn_reflns_limit_k_min -11
_diffrn_reflns_limit_l_max 15
_diffrn_reflns_limit_l_min -15
_diffrn_reflns_number 6630
_diffrn_reflns_theta_full 27.47
_diffrn_reflns_theta_max 27.47
_diffrn_reflns_theta_min 3.15
_diffrn_standards_decay_% 0
_diffrn_standards_interval_count 0
_diffrn_standards_number 0
_exptl_absorpt_coefficient_mu 0.452
_exptl_absorpt_correction_T_max 0.9031
_exptl_absorpt_correction_T_min 0.7484
_exptl_absorpt_correction_type multi-scan
_exptl_absorpt_process_details '(SADABS; Sheldrick, 2001)'
_exptl_crystal_colour green
_exptl_crystal_density_diffrn 1.437
_exptl_crystal_density_method 'not measured'
_exptl_crystal_description block
_exptl_crystal_F_000 324
_exptl_crystal_size_max 0.68
_exptl_crystal_size_mid 0.34
_exptl_crystal_size_min 0.23
_refine_diff_density_max 0.354
_refine_diff_density_min -0.402
_refine_ls_extinction_method none
_refine_ls_goodness_of_fit_ref 1.078
_refine_ls_hydrogen_treatment mixed
_refine_ls_matrix_type full
_refine_ls_number_parameters 233
_refine_ls_number_reflns 3247
_refine_ls_number_restraints 0
_refine_ls_restrained_S_all 1.078
_refine_ls_R_factor_all 0.0742
_refine_ls_R_factor_gt 0.0485
_refine_ls_shift/su_max 0.000
_refine_ls_shift/su_mean 0.000
_refine_ls_structure_factor_coef Fsqd
_refine_ls_weighting_details 'w=1/[\s^2^(Fo^2^)+(0.0701P)^2^+0.0941P] where P=(Fo^2^+2Fc^2^)/3'
_refine_ls_weighting_scheme calc
_refine_ls_wR_factor_gt 0.1298
_refine_ls_wR_factor_ref 0.1439
_reflns_number_gt 2162
_reflns_number_total 3247
_reflns_threshold_expression I>2\s(I)
_cod_data_source_file si2144.cif
_cod_data_source_block I
_cod_original_cell_volume 726.0(3)
_cod_database_code 2220907
_cod_database_fobs_code 2220907

loop_
_symmetry_equiv_pos_as_xyz
'x, y, z'
'-x, -y, -z'

loop_
_atom_site_type_symbol
_atom_site_label
_atom_site_fract_x
_atom_site_fract_y
_atom_site_fract_z
_atom_site_U_iso_or_equiv
_atom_site_adp_type
_atom_site_calc_flag
_atom_site_refinement_flags
_atom_site_occupancy
_atom_site_disorder_assembly
_atom_site_disorder_group
Cl Cl1 0.20742(14) 0.71882(10) 0.43507(6) 0.0984(3) Uani d . 1 . .
Cl Cl2 0.28869(13) 1.27753(12) 0.43224(9) 0.1098(3) Uani d . 1 . .
O O1 0.4465(2) 0.7560(2) 0.09971(15) 0.0676(4) Uani d . 1 . .
O O2 0.3124(2) 0.5952(2) 0.05046(15) 0.0658(4) Uani d . 1 . .
H H10 0.389(4) 0.641(4) 0.050(3) 0.099(10) Uiso d . 1 . .
O O3 -0.25125(19) 1.1694(2) 0.24393(17) 0.0686(5) Uani d . 1 . .
N N1 -0.0704(2) 1.0779(2) 0.19908(16) 0.0551(4) Uani d . 1 . .
C C1 0.2934(3) 1.1452(3) 0.3538(3) 0.0689(6) Uani d . 1 . .
C C2 0.3365(3) 1.1861(3) 0.2287(3) 0.0677(7) Uani d . 1 . .
H H3 0.361(4) 1.281(4) 0.184(3) 0.087(9) Uiso d . 1 . .
C C3 0.2551(4) 1.0015(3) 0.4191(3) 0.0702(7) Uani d . 1 . .
H H6 0.231(4) 0.968(4) 0.507(3) 0.089(9) Uiso d . 1 . .
C C4 0.3381(3) 1.0831(3) 0.1661(2) 0.0583(5) Uani d . 1 . .
H H1 0.370(3) 1.110(3) 0.076(2) 0.064(7) Uiso d . 1 . .
C C5 0.2563(3) 0.9004(3) 0.3541(2) 0.0604(5) Uani d . 1 . .
C C6 -0.0470(3) 0.9302(3) 0.19137(19) 0.0511(5) Uani d . 1 . .
C C7 0.2943(2) 0.9405(3) 0.22713(19) 0.0510(5) Uani d . 1 . .
C C8 0.1559(3) 0.6921(3) 0.09904(19) 0.0539(5) Uani d . 1 . .
C C9 0.2954(3) 0.8347(3) 0.15450(19) 0.0518(5) Uani d . 1 . .
C C10 0.0020(3) 0.6524(4) 0.1021(3) 0.0688(7) Uani d . 1 . .
H H8 -0.056(4) 0.718(4) 0.021(3) 0.113(11) Uiso d . 1 . .
H H11 0.041(4) 0.528(4) 0.105(3) 0.108(10) Uiso d . 1 . .
C C11 0.1366(3) 0.8193(3) 0.14735(18) 0.0485(5) Uani d . 1 . .
C C12 -0.1359(4) 0.6906(4) 0.2117(3) 0.0826(8) Uani d . 1 . .
H H7 -0.244(4) 0.675(4) 0.210(3) 0.100(9) Uiso d . 1 . .
H H14 -0.080(5) 0.606(5) 0.301(4) 0.139(13) Uiso d . 1 . .
C C13 -0.1984(3) 0.8748(4) 0.2142(3) 0.0746(7) Uani d . 1 . .
H H2 -0.259(4) 0.888(4) 0.289(3) 0.086(9) Uiso d . 1 . .
H H15 -0.275(5) 0.953(5) 0.131(4) 0.143(14) Uiso d . 1 . .
C C14 -0.2681(4) 1.3347(3) 0.2447(3) 0.0700(7) Uani d . 1 . .
H H4 -0.178(4) 1.311(4) 0.295(3) 0.101(10) Uiso d . 1 . .
H H5 -0.386(4) 1.389(4) 0.281(3) 0.085(8) Uiso d . 1 . .
H H9 -0.252(4) 1.405(4) 0.157(3) 0.096(9) Uiso d . 1 . .

loop_
_atom_site_aniso_label
_atom_site_aniso_U_11
_atom_site_aniso_U_22
_atom_site_aniso_U_33
_atom_site_aniso_U_12
_atom_site_aniso_U_13
_atom_site_aniso_U_23
Cl1 0.1770(9) 0.0882(5) 0.0587(4) -0.0887(6) -0.0179(4) -0.0028(3)
Cl2 0.1302(7) 0.1061(6) 0.1376(8) -0.0655(6) -0.0103(6) -0.0629(6)
O1 0.0478(9) 0.0763(11) 0.0799(11) -0.0253(8) 0.0041(8) -0.0315(9)
O2 0.0621(10) 0.0652(10) 0.0717(10) -0.0211(9) -0.0022(8) -0.0318(9)
O3 0.0475(8) 0.0587(9) 0.1003(12) -0.0155(7) -0.0036(8) -0.0352(9)
N1 0.0437(9) 0.0536(10) 0.0654(11) -0.0154(8) -0.0069(8) -0.0198(9)
C1 0.0621(14) 0.0655(14) 0.0918(19) -0.0265(12) -0.0169(13) -0.0299(14)
C2 0.0538(13) 0.0547(13) 0.098(2) -0.0278(11) -0.0148(12) -0.0138(13)
C3 0.0854(18) 0.0705(16) 0.0681(16) -0.0395(14) -0.0169(13) -0.0183(13)
C4 0.0441(11) 0.0593(13) 0.0698(14) -0.0252(10) -0.0098(10) -0.0090(11)
C5 0.0694(14) 0.0562(12) 0.0603(13) -0.0317(11) -0.0142(10) -0.0090(10)
C6 0.0455(11) 0.0521(11) 0.0573(11) -0.0198(9) -0.0103(9) -0.0146(9)
C7 0.0388(10) 0.0511(11) 0.0605(12) -0.0163(9) -0.0125(9) -0.0113(10)
C8 0.0528(12) 0.0514(12) 0.0548(11) -0.0165(10) -0.0091(9) -0.0167(10)
C9 0.0475(11) 0.0495(11) 0.0516(11) -0.0183(9) -0.0069(9) -0.0085(9)
C10 0.0619(14) 0.0684(15) 0.0903(18) -0.0237(12) -0.0170(13) -0.0361(15)
C11 0.0457(11) 0.0484(11) 0.0490(10) -0.0169(9) -0.0096(8) -0.0117(9)
C12 0.0660(16) 0.0835(19) 0.121(3) -0.0422(15) 0.0002(16) -0.0455(19)
C13 0.0544(14) 0.0774(17) 0.108(2) -0.0333(13) 0.0044(15) -0.0450(17)
C14 0.0738(17) 0.0558(14) 0.0770(17) -0.0174(13) -0.0090(15) -0.0272(14)

loop_
_atom_type_symbol
_atom_type_description
_atom_type_scat_dispersion_real
_atom_type_scat_dispersion_imag
_atom_type_scat_source
C C 0.0033 0.0016 'International Tables Vol C Tables 4.2.6.8 and 6.1.1.4'
H H 0.0000 0.0000 'International Tables Vol C Tables 4.2.6.8 and 6.1.1.4'
N N 0.0061 0.0033 'International Tables Vol C Tables 4.2.6.8 and 6.1.1.4'
O O 0.0106 0.0060 'International Tables Vol C Tables 4.2.6.8 and 6.1.1.4'
Cl Cl 0.1484 0.1585 'International Tables Vol C Tables 4.2.6.8 and 6.1.1.4'

loop_
_geom_angle_atom_site_label_1
_geom_angle_atom_site_label_2
_geom_angle_atom_site_label_3
_geom_angle_site_symmetry_1
_geom_angle_site_symmetry_3
_geom_angle
_geom_angle_publ_flag
C8 O2 H10 . . 104.4(19) ?
N1 O3 C14 . . 107.48(18) ?
C6 N1 O3 . . 110.89(17) ?
C2 C1 C3 . . 121.8(2) ?
C2 C1 Cl2 . . 119.0(2) ?
C3 C1 Cl2 . . 119.2(2) ?
C1 C2 C4 . . 119.2(2) ?
C1 C2 H3 . . 122.8(18) ?
C4 C2 H3 . . 118.0(18) ?
C1 C3 C5 . . 118.0(2) ?
C1 C3 H6 . . 122.7(17) ?
C5 C3 H6 . . 119.3(17) ?
C2 C4 C7 . . 121.2(2) ?
C2 C4 H1 . . 120.3(14) ?
C7 C4 H1 . . 118.5(14) ?
C3 C5 C7 . . 121.9(2) ?
C3 C5 Cl1 . . 118.64(19) ?
C7 C5 Cl1 . . 119.48(17) ?
N1 C6 C11 . . 116.84(18) ?
N1 C6 C13 . . 123.33(19) ?
C11 C6 C13 . . 119.61(19) ?
C5 C7 C4 . . 117.9(2) ?
C5 C7 C9 . . 123.08(19) ?
C4 C7 C9 . . 119.0(2) ?
O2 C8 C11 . . 122.27(19) ?
O2 C8 C10 . . 115.41(19) ?
C11 C8 C10 . . 122.29(19) ?
O1 C9 C11 . . 121.04(19) ?
O1 C9 C7 . . 116.05(18) ?
C11 C9 C7 . . 122.91(18) ?
C8 C10 C12 . . 110.6(2) ?
C8 C10 H8 . . 112.0(19) ?
C12 C10 H8 . . 111.5(18) ?
C8 C10 H11 . . 112.8(19) ?
C12 C10 H11 . . 108.9(18) ?
H8 C10 H11 . . 101(2) ?
C8 C11 C9 . . 118.71(18) ?
C8 C11 C6 . . 118.12(18) ?
C9 C11 C6 . . 123.15(18) ?
C13 C12 C10 . . 111.8(3) ?
C13 C12 H7 . . 107.1(18) ?
C10 C12 H7 . . 111.0(17) ?
C13 C12 H14 . . 105(2) ?
C10 C12 H14 . . 112(2) ?
H7 C12 H14 . . 109(3) ?
C12 C13 C6 . . 113.5(2) ?
C12 C13 H2 . . 110.8(19) ?
C6 C13 H2 . . 106.2(18) ?
C12 C13 H15 . . 102.1(19) ?
C6 C13 H15 . . 106(2) ?
H2 C13 H15 . . 118(3) ?
O3 C14 H4 . . 107.5(19) ?
O3 C14 H5 . . 105.9(18) ?
H4 C14 H5 . . 111(2) ?
O3 C14 H9 . . 108.2(16) ?
H4 C14 H9 . . 114(3) ?
H5 C14 H9 . . 110(2) ?

loop_
_geom_bond_atom_site_label_1
_geom_bond_atom_site_label_2
_geom_bond_site_symmetry_2
_geom_bond_distance
_geom_bond_publ_flag
Cl1 C5 . 1.735(2) ?
Cl2 C1 . 1.735(3) ?
O1 C9 . 1.262(2) ?
O2 C8 . 1.310(3) ?
O2 H10 . 0.91(3) ?
O3 N1 . 1.413(2) ?
O3 C14 . 1.429(3) ?
N1 C6 . 1.284(3) ?
C1 C2 . 1.366(4) ?
C1 C3 . 1.373(4) ?
C2 C4 . 1.373(3) ?
C2 H3 . 0.90(3) ?
C3 C5 . 1.381(3) ?
C3 H6 . 0.96(3) ?
C4 C7 . 1.384(3) ?
C4 H1 . 0.99(2) ?
C5 C7 . 1.382(3) ?
C6 C11 . 1.473(3) ?
C6 C13 . 1.500(3) ?
C7 C9 . 1.490(3) ?
C8 C11 . 1.383(3) ?
C8 C10 . 1.483(3) ?
C9 C11 . 1.432(3) ?
C10 C12 . 1.509(4) ?
C10 H8 . 1.03(3) ?
C10 H11 . 1.00(3) ?
C12 C13 . 1.497(4) ?
C12 H7 . 0.99(3) ?
C12 H14 . 1.12(4) ?
C13 H2 . 0.91(3) ?
C13 H15 . 1.13(4) ?
C14 H4 . 0.99(3) ?
C14 H5 . 0.94(3) ?
C14 H9 . 1.00(3) ?

loop_
_geom_hbond_atom_site_label_D
_geom_hbond_atom_site_label_H
_geom_hbond_atom_site_label_A
_geom_hbond_site_symmetry_A
_geom_hbond_distance_DH
_geom_hbond_distance_HA
_geom_hbond_distance_DA
_geom_hbond_angle_DHA
O2 H10 O1 . 0.91(3) 1.64(3) 2.485(2) 152(3)
C4 H1 O1 2_675 0.99(2) 2.51(2) 3.347(3) 143(2)
C2 H3 O2 1_565 0.91(4) 2.57(3) 3.438(3) 160(3)

loop_
_cod_related_entry_id
_cod_related_entry_database
_cod_related_entry_code
1 ChemSpider 24741609
